data_8106132
loop_
_publ_author_name
'Yeo, Chien Ing'
'Tiekink, Edward R.T.'

_publ_section_title
;
 Crystal structure of N-(2-methylphenyl)ethoxycarbothioamide, C10H13NOS
;
_journal_issue 2
_journal_name_full 'Zeitschrift f\"ur Kristallographie - New Crystal Structures'
_journal_page_first 299
_journal_page_last 301
_journal_paper_doi 10.1515/ncrs-2017-0295
_journal_volume 233
_journal_year 2018
_chemical_formula_moiety 'C10 H13 N1 O1 S1'
_chemical_formula_sum 'C10 H13 N O S'
_chemical_formula_weight 195.27
_space_group_crystal_system triclinic
_space_group_IT_number 2
_space_group_name_Hall '-P 1'
_space_group_name_H-M_alt 'P -1'
_atom_sites_solution_hydrogens mixed
_audit_creation_method SHELXL-2014/7
_cell_angle_alpha 80.560(5)
_cell_angle_beta 81.827(5)
_cell_angle_gamma 73.887(6)
_cell_formula_units_Z 4
_cell_length_a 7.2099(5)
_cell_length_b 9.9751(6)
_cell_length_c 15.0463(9)
_cell_measurement_reflns_used 4243
_cell_measurement_temperature 100(2)
_cell_measurement_theta_max 74.9578
_cell_measurement_theta_min 2.9904
_cell_volume 1020.19(12)
_computing_cell_refinement 'CrysAlis PRO [7]'
_computing_data_collection 'CrysAlis PRO [7]'
_computing_data_reduction 'CrysAlis PRO [7]'
_computing_molecular_graphics 'ORTEP-3 for Windows [10]'
_computing_publication_material 'SHELXL-2014/7 [8]'
_computing_structure_refinement 'SHELXL-2014/7 [9]'
_computing_structure_solution 'SHELXS-97 [8]'
_diffrn_ambient_temperature 100(2)
_diffrn_detector_area_resol_mean 10.4041
_diffrn_measured_fraction_theta_full 0.993
_diffrn_measured_fraction_theta_max 0.984
_diffrn_measurement_device_type 'Agilent SuperNova Dual diffractometer with Atlas detector'
_diffrn_measurement_method '\w scan'
_diffrn_radiation_monochromator Mirror
_diffrn_radiation_source 'SuperNova (Cu) X-ray Source'
_diffrn_radiation_type CuK\a
_diffrn_radiation_wavelength 1.54184
_diffrn_reflns_av_R_equivalents 0.0285
_diffrn_reflns_av_unetI/netI 0.0334
_diffrn_reflns_Laue_measured_fraction_full 0.993
_diffrn_reflns_Laue_measured_fraction_max 0.984
_diffrn_reflns_limit_h_max 9
_diffrn_reflns_limit_h_min -8
_diffrn_reflns_limit_k_max 12
_diffrn_reflns_limit_k_min -8
_diffrn_reflns_limit_l_max 18
_diffrn_reflns_limit_l_min -18
_diffrn_reflns_number 7337
_diffrn_reflns_point_group_measured_fraction_full 0.993
_diffrn_reflns_point_group_measured_fraction_max 0.984
_diffrn_reflns_theta_full 67.684
_diffrn_reflns_theta_max 75.137
_diffrn_reflns_theta_min 2.993
_diffrn_standards_decay_% 0
_diffrn_standards_interval_count 0
_diffrn_standards_interval_time 0
_diffrn_standards_number 0
_exptl_absorpt_coefficient_mu 2.492
_exptl_absorpt_correction_T_max 0.8855
_exptl_absorpt_correction_T_min 0.7063
_exptl_absorpt_correction_type multi-scan
_exptl_absorpt_process_details 'CrysAlis PRO [7]'
_exptl_crystal_colour colourless
_exptl_crystal_density_diffrn 1.271
_exptl_crystal_description block
_exptl_crystal_F_000 416
_exptl_crystal_size_max 0.150
_exptl_crystal_size_mid 0.100
_exptl_crystal_size_min 0.050
_refine_diff_density_max 0.597
_refine_diff_density_min -1.124
_refine_diff_density_rms 0.091
_refine_ls_extinction_coef .
_refine_ls_extinction_method none
_refine_ls_goodness_of_fit_ref 1.102
_refine_ls_hydrogen_treatment mixed
_refine_ls_matrix_type full
_refine_ls_number_parameters 244
_refine_ls_number_reflns 4131
_refine_ls_number_restraints 2
_refine_ls_restrained_S_all 1.102
_refine_ls_R_factor_all 0.0580
_refine_ls_R_factor_gt 0.0547
_refine_ls_shift/su_max 0.001
_refine_ls_shift/su_mean 0.000
_refine_ls_structure_factor_coef Fsqd
_refine_ls_weighting_details 'w=1/[\s^2^(Fo^2^)+(0.1241P)^2^+0.6668P] where P=(Fo^2^+2Fc^2^)/3'
_refine_ls_weighting_scheme calc
_refine_ls_wR_factor_gt 0.1787
_refine_ls_wR_factor_ref 0.1857
_reflns_Friedel_coverage 0.000
_reflns_Friedel_fraction_full .
_reflns_Friedel_fraction_max .
_reflns_number_gt 3773
_reflns_number_total 4131
_reflns_threshold_expression 'I > 2\s(I)'
_cod_data_source_file suppl_ncrs-2017-0295_suppl.cif
_cod_data_source_block shelx
_cod_original_formula_sum 'C10 H13 N1 O1 S1'
_cod_database_code 8106132
_shelx_shelxl_version_number 2014/7
_shelx_space_group_comment
;
The symmetry employed for this shelxl refinement is uniquely defined
by the following loop, which should always be used as a source of
symmetry information in preference to the above space-group names.
They are only intended as comments.
;
_shelx_estimated_absorpt_t_min 0.706
_shelx_estimated_absorpt_t_max 0.886

loop_
_space_group_symop_operation_xyz
'x, y, z'
'-x, -y, -z'

loop_
_atom_site_label
_atom_site_type_symbol
_atom_site_fract_x
_atom_site_fract_y
_atom_site_fract_z
_atom_site_U_iso_or_equiv
_atom_site_adp_type
_atom_site_occupancy
_atom_site_site_symmetry_order
_atom_site_calc_flag
_atom_site_refinement_flags_posn
_atom_site_refinement_flags_adp
_atom_site_refinement_flags_occupancy
_atom_site_disorder_assembly
_atom_site_disorder_group
S1 S 0.28194(8) 0.99528(6) 0.11238(4) 0.0228(2) Uani 1 1 d . . . . .
O1 O 0.1168(2) 0.80371(17) 0.07690(11) 0.0211(4) Uani 1 1 d . . . . .
N1 N 0.3876(3) 0.8208(2) -0.01122(14) 0.0215(4) Uani 1 1 d D . . . .
H1N H 0.478(3) 0.867(3) -0.025(2) 0.026 Uiso 1 1 d D U . . .
C1 C 0.2597(3) 0.8691(2) 0.05673(16) 0.0201(5) Uani 1 1 d . . . . .
C2 C 0.3779(3) 0.7228(2) -0.06941(15) 0.0181(4) Uani 1 1 d . . . . .
C3 C 0.2055(3) 0.7354(2) -0.10626(15) 0.0207(5) Uani 1 1 d . . . . .
H3 H 0.0907 0.8039 -0.0890 0.025 Uiso 1 1 calc R U . . .
C4 C 0.2032(3) 0.6471(3) -0.16817(16) 0.0229(5) Uani 1 1 d . . . . .
H4 H 0.0871 0.6563 -0.1942 0.027 Uiso 1 1 calc R U . . .
C5 C 0.3699(4) 0.5454(3) -0.19213(16) 0.0239(5) Uani 1 1 d . . . . .
H5A H 0.3679 0.4845 -0.2342 0.029 Uiso 1 1 calc R U . . .
C6 C 0.5398(3) 0.5330(2) -0.15436(16) 0.0223(5) Uani 1 1 d . . . . .
H6 H 0.6534 0.4629 -0.1709 0.027 Uiso 1 1 calc R U . . .
C7 C 0.5474(3) 0.6215(2) -0.09255(15) 0.0197(5) Uani 1 1 d . . . . .
C8 C 0.7334(3) 0.6055(3) -0.05206(16) 0.0229(5) Uani 1 1 d . . . . .
H8A H 0.8353 0.5292 -0.0766 0.034 Uiso 1 1 calc R U . . .
H8B H 0.7728 0.6937 -0.0672 0.034 Uiso 1 1 calc R U . . .
H8C H 0.7127 0.5834 0.0139 0.034 Uiso 1 1 calc R U . . .
C9 C -0.0391(3) 0.8502(2) 0.14718(16) 0.0226(5) Uani 1 1 d . . . . .
H9A H -0.1124 0.9485 0.1291 0.027 Uiso 1 1 calc R U . . .
H9B H 0.0151 0.8458 0.2048 0.027 Uiso 1 1 calc R U . . .
C10 C -0.1694(4) 0.7538(3) 0.15857(18) 0.0285(5) Uani 1 1 d . . . . .
H10A H -0.2752 0.7813 0.2060 0.043 Uiso 1 1 calc R U . . .
H10B H -0.0949 0.6568 0.1757 0.043 Uiso 1 1 calc R U . . .
H10C H -0.2236 0.7602 0.1014 0.043 Uiso 1 1 calc R U . . .
S2 S 0.76491(9) 1.15223(6) 0.42420(4) 0.0253(2) Uani 1 1 d . . . . .
O2 O 0.6719(2) 0.97443(17) 0.33382(12) 0.0240(4) Uani 1 1 d . . . . .
N2 N 0.9025(3) 0.8775(2) 0.42469(14) 0.0225(4) Uani 1 1 d D . . . .
H2N H 0.979(4) 0.889(3) 0.4615(18) 0.027 Uiso 1 1 d D U . . .
C11 C 0.7778(3) 0.9957(3) 0.39301(16) 0.0221(5) Uani 1 1 d . . . . .
C12 C 0.9148(3) 0.7384(2) 0.40643(15) 0.0208(5) Uani 1 1 d . . . . .
C13 C 0.7526(4) 0.6853(3) 0.42544(16) 0.0245(5) Uani 1 1 d . . . . .
H13 H 0.6316 0.7424 0.4478 0.029 Uiso 1 1 calc R U . . .
C14 C 0.7687(4) 0.5482(3) 0.41154(17) 0.0275(5) Uani 1 1 d . . . . .
H14 H 0.6581 0.5114 0.4238 0.033 Uiso 1 1 calc R U . . .
C15 C 0.9464(4) 0.4648(3) 0.37963(17) 0.0280(5) Uani 1 1 d . . . . .
H15 H 0.9579 0.3707 0.3706 0.034 Uiso 1 1 calc R U . . .
C16 C 1.1075(4) 0.5194(3) 0.36094(16) 0.0253(5) Uani 1 1 d . . . . .
H16 H 1.2287 0.4615 0.3394 0.030 Uiso 1 1 calc R U . . .
C17 C 1.0952(3) 0.6573(3) 0.37312(15) 0.0225(5) Uani 1 1 d . . . . .
C18 C 1.2695(4) 0.7157(3) 0.35211(18) 0.0298(6) Uani 1 1 d . . . . .
H18A H 1.2376 0.8047 0.3117 0.045 Uiso 1 1 calc R U . . .
H18B H 1.3768 0.6483 0.3225 0.045 Uiso 1 1 calc R U . . .
H18C H 1.3080 0.7322 0.4085 0.045 Uiso 1 1 calc R U . . .
C19 C 0.5304(3) 1.0921(2) 0.28989(16) 0.0239(5) Uani 1 1 d . . . . .
H19A H 0.5188 1.0728 0.2287 0.029 Uiso 1 1 calc R U . . .
H19B H 0.5759 1.1786 0.2829 0.029 Uiso 1 1 calc R U . . .
C20 C 0.3357(4) 1.1151(3) 0.3441(2) 0.0328(6) Uani 1 1 d . . . . .
H20A H 0.2391 1.1847 0.3091 0.049 Uiso 1 1 calc R U . . .
H20B H 0.3422 1.1494 0.4007 0.049 Uiso 1 1 calc R U . . .
H20C H 0.2984 1.0260 0.3580 0.049 Uiso 1 1 calc R U . . .

loop_
_atom_site_aniso_label
_atom_site_aniso_U_11
_atom_site_aniso_U_22
_atom_site_aniso_U_33
_atom_site_aniso_U_23
_atom_site_aniso_U_13
_atom_site_aniso_U_12
S1 0.0218(3) 0.0232(3) 0.0257(3) -0.0121(2) -0.0009(2) -0.0051(2)
O1 0.0191(8) 0.0218(8) 0.0240(8) -0.0091(6) 0.0027(6) -0.0069(6)
N1 0.0198(10) 0.0197(9) 0.0259(10) -0.0090(8) -0.0030(8) -0.0027(7)
C1 0.0170(10) 0.0187(10) 0.0234(11) -0.0063(8) -0.0068(8) 0.0018(8)
C2 0.0202(11) 0.0169(10) 0.0172(10) -0.0046(8) -0.0003(8) -0.0043(8)
C3 0.0196(11) 0.0207(10) 0.0197(11) -0.0040(8) -0.0010(8) -0.0014(8)
C4 0.0213(11) 0.0279(12) 0.0212(11) -0.0049(9) -0.0033(8) -0.0080(9)
C5 0.0295(12) 0.0257(11) 0.0194(11) -0.0087(9) 0.0006(9) -0.0100(10)
C6 0.0237(11) 0.0202(10) 0.0210(11) -0.0089(9) 0.0014(8) -0.0004(9)
C7 0.0202(11) 0.0180(10) 0.0210(11) -0.0034(8) -0.0022(8) -0.0042(8)
C8 0.0175(11) 0.0241(11) 0.0257(12) -0.0069(9) -0.0026(8) -0.0010(8)
C9 0.0199(11) 0.0244(11) 0.0237(11) -0.0088(9) 0.0058(9) -0.0069(9)
C10 0.0257(13) 0.0317(13) 0.0314(13) -0.0144(10) 0.0027(10) -0.0096(10)
S2 0.0281(4) 0.0212(3) 0.0282(3) -0.0089(2) -0.0088(2) -0.0030(2)
O2 0.0242(9) 0.0216(8) 0.0262(9) -0.0073(7) -0.0109(7) 0.0008(7)
N2 0.0203(10) 0.0224(10) 0.0252(10) -0.0100(8) -0.0081(8) 0.0004(8)
C11 0.0199(11) 0.0256(12) 0.0199(11) -0.0087(9) -0.0003(8) -0.0022(9)
C12 0.0222(11) 0.0204(11) 0.0194(11) -0.0060(8) -0.0077(8) -0.0003(9)
C13 0.0233(12) 0.0261(12) 0.0218(11) -0.0059(9) -0.0062(9) 0.0008(9)
C14 0.0305(13) 0.0287(12) 0.0248(12) -0.0041(10) -0.0082(10) -0.0072(10)
C15 0.0383(14) 0.0204(11) 0.0250(12) -0.0055(9) -0.0098(10) -0.0022(10)
C16 0.0265(12) 0.0242(11) 0.0216(11) -0.0064(9) -0.0055(9) 0.0026(9)
C17 0.0224(11) 0.0255(12) 0.0183(11) -0.0063(9) -0.0064(8) 0.0001(9)
C18 0.0214(12) 0.0357(14) 0.0336(14) -0.0166(11) -0.0048(10) -0.0015(10)
C19 0.0253(12) 0.0225(11) 0.0232(11) -0.0047(9) -0.0094(9) -0.0008(9)
C20 0.0242(13) 0.0322(13) 0.0404(15) -0.0098(12) -0.0068(11) 0.0000(10)

loop_
_atom_type_symbol
_atom_type_description
_atom_type_scat_dispersion_real
_atom_type_scat_dispersion_imag
_atom_type_scat_source
C C 0.0181 0.0091 'International Tables Vol C Tables 4.2.6.8 and 6.1.1.4'
H H 0.0000 0.0000 'International Tables Vol C Tables 4.2.6.8 and 6.1.1.4'
N N 0.0311 0.0180 'International Tables Vol C Tables 4.2.6.8 and 6.1.1.4'
O O 0.0492 0.0322 'International Tables Vol C Tables 4.2.6.8 and 6.1.1.4'
S S 0.3331 0.5567 'International Tables Vol C Tables 4.2.6.8 and 6.1.1.4'

loop_
_geom_angle_atom_site_label_1
_geom_angle_atom_site_label_2
_geom_angle_atom_site_label_3
_geom_angle
_geom_angle_site_symmetry_1
_geom_angle_site_symmetry_3
C1 O1 C9 119.15(17) . .
C1 N1 C2 128.5(2) . .
C1 N1 H1N 112(2) . .
C2 N1 H1N 119(2) . .
N1 C1 O1 113.06(19) . .
N1 C1 S1 122.69(19) . .
O1 C1 S1 124.22(17) . .
C7 C2 C3 121.2(2) . .
C7 C2 N1 118.2(2) . .
C3 C2 N1 120.38(19) . .
C4 C3 C2 119.5(2) . .
C4 C3 H3 120.2 . .
C2 C3 H3 120.2 . .
C5 C4 C3 120.2(2) . .
C5 C4 H4 119.9 . .
C3 C4 H4 119.9 . .
C4 C5 C6 119.7(2) . .
C4 C5 H5A 120.2 . .
C6 C5 H5A 120.2 . .
C5 C6 C7 121.4(2) . .
C5 C6 H6 119.3 . .
C7 C6 H6 119.3 . .
C2 C7 C6 117.8(2) . .
C2 C7 C8 121.7(2) . .
C6 C7 C8 120.5(2) . .
C7 C8 H8A 109.5 . .
C7 C8 H8B 109.5 . .
H8A C8 H8B 109.5 . .
C7 C8 H8C 109.5 . .
H8A C8 H8C 109.5 . .
H8B C8 H8C 109.5 . .
O1 C9 C10 107.25(18) . .
O1 C9 H9A 110.3 . .
C10 C9 H9A 110.3 . .
O1 C9 H9B 110.3 . .
C10 C9 H9B 110.3 . .
H9A C9 H9B 108.5 . .
C9 C10 H10A 109.5 . .
C9 C10 H10B 109.5 . .
H10A C10 H10B 109.5 . .
C9 C10 H10C 109.5 . .
H10A C10 H10C 109.5 . .
H10B C10 H10C 109.5 . .
C11 O2 C19 120.42(18) . .
C11 N2 C12 126.09(19) . .
C11 N2 H2N 114(2) . .
C12 N2 H2N 119(2) . .
O2 C11 N2 112.3(2) . .
O2 C11 S2 125.28(18) . .
N2 C11 S2 122.37(18) . .
C13 C12 C17 121.7(2) . .
C13 C12 N2 120.0(2) . .
C17 C12 N2 118.2(2) . .
C12 C13 C14 119.5(2) . .
C12 C13 H13 120.3 . .
C14 C13 H13 120.3 . .
C13 C14 C15 120.0(2) . .
C13 C14 H14 120.0 . .
C15 C14 H14 120.0 . .
C14 C15 C16 119.8(2) . .
C14 C15 H15 120.1 . .
C16 C15 H15 120.1 . .
C15 C16 C17 121.4(2) . .
C15 C16 H16 119.3 . .
C17 C16 H16 119.3 . .
C16 C17 C12 117.5(2) . .
C16 C17 C18 121.1(2) . .
C12 C17 C18 121.4(2) . .
C17 C18 H18A 109.5 . .
C17 C18 H18B 109.5 . .
H18A C18 H18B 109.5 . .
C17 C18 H18C 109.5 . .
H18A C18 H18C 109.5 . .
H18B C18 H18C 109.5 . .
O2 C19 C20 111.0(2) . .
O2 C19 H19A 109.4 . .
C20 C19 H19A 109.4 . .
O2 C19 H19B 109.4 . .
C20 C19 H19B 109.4 . .
H19A C19 H19B 108.0 . .
C19 C20 H20A 109.5 . .
C19 C20 H20B 109.5 . .
H20A C20 H20B 109.5 . .
C19 C20 H20C 109.5 . .
H20A C20 H20C 109.5 . .
H20B C20 H20C 109.5 . .

loop_
_geom_bond_atom_site_label_1
_geom_bond_atom_site_label_2
_geom_bond_distance
_geom_bond_site_symmetry_2
S1 C1 1.675(2) .
O1 C1 1.341(3) .
O1 C9 1.459(3) .
N1 C1 1.332(3) .
N1 C2 1.436(3) .
N1 H1N 0.885(10) .
C2 C7 1.395(3) .
C2 C3 1.398(3) .
C3 C4 1.388(3) .
C3 H3 0.9500 .
C4 C5 1.387(3) .
C4 H4 0.9500 .
C5 C6 1.389(3) .
C5 H5A 0.9500 .
C6 C7 1.399(3) .
C6 H6 0.9500 .
C7 C8 1.509(3) .
C8 H8A 0.9800 .
C8 H8B 0.9800 .
C8 H8C 0.9800 .
C9 C10 1.497(3) .
C9 H9A 0.9900 .
C9 H9B 0.9900 .
C10 H10A 0.9800 .
C10 H10B 0.9800 .
C10 H10C 0.9800 .
S2 C11 1.677(2) .
O2 C11 1.329(3) .
O2 C19 1.459(3) .
N2 C11 1.332(3) .
N2 C12 1.435(3) .
N2 H2N 0.879(10) .
C12 C13 1.389(4) .
C12 C17 1.400(3) .
C13 C14 1.388(4) .
C13 H13 0.9500 .
C14 C15 1.389(4) .
C14 H14 0.9500 .
C15 C16 1.390(4) .
C15 H15 0.9500 .
C16 C17 1.394(3) .
C16 H16 0.9500 .
C17 C18 1.501(4) .
C18 H18A 0.9800 .
C18 H18B 0.9800 .
C18 H18C 0.9800 .
C19 C20 1.499(4) .
C19 H19A 0.9900 .
C19 H19B 0.9900 .
C20 H20A 0.9800 .
C20 H20B 0.9800 .
C20 H20C 0.9800 .

loop_
_geom_torsion_atom_site_label_1
_geom_torsion_atom_site_label_2
_geom_torsion_atom_site_label_3
_geom_torsion_atom_site_label_4
_geom_torsion
_geom_torsion_site_symmetry_1
_geom_torsion_site_symmetry_2
_geom_torsion_site_symmetry_3
_geom_torsion_site_symmetry_4
C2 N1 C1 O1 7.7(3) . . . .
C2 N1 C1 S1 -174.09(17) . . . .
C9 O1 C1 N1 -177.12(19) . . . .
C9 O1 C1 S1 4.7(3) . . . .
C1 N1 C2 C7 -139.5(2) . . . .
C1 N1 C2 C3 44.6(3) . . . .
C7 C2 C3 C4 -1.1(3) . . . .
N1 C2 C3 C4 174.7(2) . . . .
C2 C3 C4 C5 1.1(4) . . . .
C3 C4 C5 C6 -0.5(4) . . . .
C4 C5 C6 C7 -0.2(4) . . . .
C3 C2 C7 C6 0.4(3) . . . .
N1 C2 C7 C6 -175.5(2) . . . .
C3 C2 C7 C8 -179.0(2) . . . .
N1 C2 C7 C8 5.1(3) . . . .
C5 C6 C7 C2 0.3(4) . . . .
C5 C6 C7 C8 179.7(2) . . . .
C1 O1 C9 C10 -176.8(2) . . . .
C19 O2 C11 N2 -178.5(2) . . . .
C19 O2 C11 S2 0.1(3) . . . .
C12 N2 C11 O2 -5.8(4) . . . .
C12 N2 C11 S2 175.65(19) . . . .
C11 N2 C12 C13 -56.0(3) . . . .
C11 N2 C12 C17 126.8(3) . . . .
C17 C12 C13 C14 0.2(3) . . . .
N2 C12 C13 C14 -176.9(2) . . . .
C12 C13 C14 C15 0.6(4) . . . .
C13 C14 C15 C16 -0.6(4) . . . .
C14 C15 C16 C17 -0.3(4) . . . .
C15 C16 C17 C12 1.1(3) . . . .
C15 C16 C17 C18 -179.5(2) . . . .
C13 C12 C17 C16 -1.0(3) . . . .
N2 C12 C17 C16 176.2(2) . . . .
C13 C12 C17 C18 179.6(2) . . . .
N2 C12 C17 C18 -3.2(3) . . . .
C11 O2 C19 C20 -89.9(3) . . . .
